data_7716307
loop_
_publ_author_name
'Liang, Fenglan'
'Ma, Deyun'
'Qin, Liang'
'Yu, Qiuqun'
'Chen, Jing'
'Liang, Rongxi'
'Zhong, Changheng'
'Liao, Huanzong'
'Peng, Zhiyi'

_publ_section_title
;
 <i>In situ</i> generated 2,5-pyrazinedicarboxylate and oxalate ligands
 leading to a Eu-MOF for selective capture of C<sub>2</sub>H<sub>2</sub>
 from C<sub>2</sub>H<sub>2</sub>/CO<sub>2</sub>.
;
_journal_issue 24
_journal_name_full 'Dalton transactions (Cambridge, England : 2003)'
_journal_page_first 10070
_journal_page_last 10074
_journal_paper_doi 10.1039/d4dt01168f
_journal_volume 53
_journal_year 2024
_chemical_formula_sum 'C10 H20 Eu2 N2 O21'
_chemical_formula_weight 808.20
_space_group_crystal_system monoclinic
_space_group_IT_number 14
_space_group_name_Hall '-P 2ybc'
_space_group_name_H-M_alt 'P 1 21/c 1'
_atom_sites_solution_hydrogens mixed
_audit_creation_method SHELXL-2018/3
_audit_update_record
;
2024-03-01 deposited with the CCDC.	2024-06-03 downloaded from the CCDC.
;
_cell_angle_alpha 90
_cell_angle_beta 113.557(3)
_cell_angle_gamma 90
_cell_formula_units_Z 4
_cell_length_a 14.5241(4)
_cell_length_b 13.6671(3)
_cell_length_c 12.3015(4)
_cell_measurement_reflns_used 3392
_cell_measurement_temperature 293(2)
_cell_measurement_theta_max 71.0140
_cell_measurement_theta_min 3.2640
_cell_volume 2238.38(12)
_computing_cell_refinement 'CrysAlisPro 1.171.42.49 (Rigaku OD, 2022)'
_computing_data_collection 'CrysAlisPro 1.171.42.49 (Rigaku OD, 2022)'
_computing_data_reduction 'CrysAlisPro 1.171.42.49 (Rigaku OD, 2022)'
_computing_structure_refinement 'SHELXL-2018/3 (Sheldrick, 2018)'
_computing_structure_solution 'SHELXL-2018/3 (Sheldrick, 2018)'
_diffrn_ambient_temperature 293(2)
_diffrn_measured_fraction_theta_full 0.999
_diffrn_measured_fraction_theta_max 0.999
_diffrn_measurement_device_type 'Xcalibur, Eos, Gemini'
_diffrn_radiation_type CuK\a
_diffrn_radiation_wavelength 1.54184
_diffrn_reflns_av_R_equivalents 0.0463
_diffrn_reflns_av_unetI/netI 0.0588
_diffrn_reflns_Laue_measured_fraction_full 0.999
_diffrn_reflns_Laue_measured_fraction_max 0.999
_diffrn_reflns_limit_h_max 13
_diffrn_reflns_limit_h_min -17
_diffrn_reflns_limit_k_max 8
_diffrn_reflns_limit_k_min -16
_diffrn_reflns_limit_l_max 14
_diffrn_reflns_limit_l_min -14
_diffrn_reflns_number 8084
_diffrn_reflns_point_group_measured_fraction_full 0.999
_diffrn_reflns_point_group_measured_fraction_max 0.999
_diffrn_reflns_theta_full 67.250
_diffrn_reflns_theta_max 67.250
_diffrn_reflns_theta_min 3.320
_diffrn_source 'fine-focus sealed X-ray tube'
_exptl_absorpt_coefficient_mu 40.680
_exptl_absorpt_correction_T_max 1.00000
_exptl_absorpt_correction_T_min 0.76764
_exptl_absorpt_correction_type multi-scan
_exptl_absorpt_process_details SADABS
_exptl_crystal_colour WHITE
_exptl_crystal_density_diffrn 2.398
_exptl_crystal_description BLOCK
_exptl_crystal_F_000 1552
_exptl_crystal_size_max 0.080
_exptl_crystal_size_mid 0.080
_exptl_crystal_size_min 0.070
_refine_diff_density_max 1.538
_refine_diff_density_min -1.109
_refine_diff_density_rms 0.173
_refine_ls_extinction_method none
_refine_ls_goodness_of_fit_ref 1.046
_refine_ls_hydrogen_treatment constr
_refine_ls_matrix_type full
_refine_ls_number_parameters 316
_refine_ls_number_reflns 4007
_refine_ls_number_restraints 0
_refine_ls_restrained_S_all 1.046
_refine_ls_R_factor_all 0.0607
_refine_ls_R_factor_gt 0.0441
_refine_ls_shift/su_max 0.001
_refine_ls_shift/su_mean 0.000
_refine_ls_structure_factor_coef Fsqd
_refine_ls_weighting_details 'w=1/[\s^2^(Fo^2^)+(0.0596P)^2^+1.2607P] where P=(Fo^2^+2Fc^2^)/3'
_refine_ls_weighting_scheme calc
_refine_ls_wR_factor_gt 0.1082
_refine_ls_wR_factor_ref 0.1186
_reflns_Friedel_coverage 0.000
_reflns_number_gt 3079
_reflns_number_total 4007
_reflns_threshold_expression 'I > 2\s(I)'
_cod_data_source_file d4dt01168f2.cif
_cod_data_source_block exp_12712
_cod_depositor_comments 'Adding full bibliography for 7716307.cif.'
_cod_original_sg_symbol_H-M 'P 21/c'
_cod_database_code 7716307
_shelx_shelxl_version_number 2018/3
_shelx_space_group_comment
;
The symmetry employed for this shelxl refinement is uniquely defined
by the following loop, which should always be used as a source of
symmetry information in preference to the above space-group names.
They are only intended as comments.
;
_shelx_estimated_absorpt_t_min 0.139
_shelx_estimated_absorpt_t_max 0.163

loop_
_space_group_symop_operation_xyz
'x, y, z'
'-x, y+1/2, -z+1/2'
'-x, -y, -z'
'x, -y-1/2, z-1/2'

loop_
_atom_site_label
_atom_site_type_symbol
_atom_site_fract_x
_atom_site_fract_y
_atom_site_fract_z
_atom_site_U_iso_or_equiv
_atom_site_adp_type
_atom_site_occupancy
_atom_site_site_symmetry_order
_atom_site_calc_flag
_atom_site_refinement_flags_posn
_atom_site_refinement_flags_adp
_atom_site_refinement_flags_occupancy
_atom_site_disorder_assembly
_atom_site_disorder_group
Eu1 Eu 0.53415(3) 0.77322(4) 0.54230(4) 0.01746(15) Uani 1 1 d . . . . .
Eu2 Eu -0.02725(3) 0.72345(3) 0.04402(4) 0.01547(14) Uani 1 1 d . . . . .
N1 N 0.3503(5) 0.7229(6) 0.3893(7) 0.0294(17) Uani 1 1 d . . . . .
N2 N 0.1605(5) 0.7260(5) 0.2063(6) 0.0240(15) Uani 1 1 d . . . . .
O1 O -0.0026(4) 0.7339(5) 0.2503(5) 0.0262(13) Uani 1 1 d . . . . .
O2 O 0.0212(5) 0.8928(5) 0.0708(7) 0.0487(19) Uani 1 1 d . . . . .
H2B H 0.054189 0.904141 0.144144 0.073 Uiso 1 1 d R U . . .
H2C H 0.057788 0.905241 0.033074 0.073 Uiso 1 1 d R U . . .
O3 O -0.1397(4) 0.7897(5) -0.1555(5) 0.0303(14) Uani 1 1 d . . . . .
H3A H -0.147539 0.850800 -0.149607 0.045 Uiso 1 1 d R U . . .
H3B H -0.112949 0.779690 -0.204617 0.045 Uiso 1 1 d R U . . .
O4 O 0.0366(5) 0.5643(5) 0.1314(5) 0.0327(14) Uani 1 1 d . . . . .
O5 O 0.0551(5) 0.4066(5) 0.1009(5) 0.0333(14) Uani 1 1 d . . . . .
O6 O 0.0859(4) 0.7483(5) 0.4443(5) 0.0297(15) Uani 1 1 d . . . . .
O7 O 0.5148(4) 0.7203(5) 0.3446(5) 0.0275(13) Uani 1 1 d . . . . .
O8 O 0.4248(4) 0.7227(5) 0.1503(5) 0.0296(14) Uani 1 1 d . . . . .
O9 O 0.4534(5) 1.0632(5) 0.3665(5) 0.0356(15) Uani 1 1 d . . . . .
O10 O 0.4502(5) 0.9029(5) 0.4026(6) 0.0399(16) Uani 1 1 d . . . . .
O11 O 0.5129(5) 0.6035(5) 0.5815(7) 0.0450(17) Uani 1 1 d . . . . .
H11A H 0.455084 0.595524 0.582117 0.068 Uiso 1 1 d R U . . .
H11C H 0.557675 0.587573 0.648557 0.068 Uiso 1 1 d R U . . .
O12 O 0.6499(4) 0.7547(5) 0.7483(5) 0.0330(15) Uani 1 1 d . . . . .
H12A H 0.617538 0.737718 0.789516 0.049 Uiso 1 1 d R U . . .
H12C H 0.679238 0.808948 0.773786 0.049 Uiso 1 1 d R U . . .
O13 O 0.6690(4) 0.8672(5) 0.5242(6) 0.0374(15) Uani 1 1 d . . . . .
O14 O 0.6806(4) 0.6736(5) 0.5527(5) 0.0288(13) Uani 1 1 d . . . . .
O15 O 0.8255(4) 0.8697(5) 0.5319(6) 0.0374(16) Uani 1 1 d . . . . .
O16 O 0.8355(4) 0.6762(4) 0.5556(5) 0.0261(12) Uani 1 1 d . . . . .
O17 O 0.8065(7) 0.9894(7) 0.8298(10) 0.084(3) Uani 1 1 d . . . . .
H17A H 0.774013 1.005147 0.757624 0.101 Uiso 1 1 d R U . . .
H17B H 0.768583 0.998726 0.866593 0.101 Uiso 1 1 d R U . . .
O18 O 0.6918(12) 0.5175(10) 0.7582(17) 0.199(9) Uani 1 1 d . . . . .
H18B H 0.685708 0.485325 0.814113 0.238 Uiso 1 1 d R U . . .
H18D H 0.705068 0.576645 0.780303 0.238 Uiso 1 1 d R U . . .
O19 O 0.3702(6) 0.4930(6) 0.6200(8) 0.059(2) Uani 1 1 d . . . . .
H19C H 0.394211 0.476567 0.692649 0.071 Uiso 1 1 d R U . . .
H19B H 0.356611 0.442276 0.576398 0.071 Uiso 1 1 d R U . . .
O20 O 0.7890(16) 0.0574(11) 0.605(2) 0.207(10) Uani 1 1 d . . . . .
H20C H 0.799290 0.004532 0.575204 0.248 Uiso 1 1 d R U . . .
H20B H 0.833830 0.099032 0.609464 0.248 Uiso 1 1 d R U . . .
O21 O 0.8977(7) 0.0191(7) 0.1265(8) 0.072(3) Uani 1 1 d . . . . .
H21D H 0.920659 0.031012 0.200396 0.086 Uiso 1 1 d R U . . .
H21A H 0.839830 -0.006898 0.103776 0.086 Uiso 1 1 d R U . . .
C1 C 0.0772(6) 0.7378(6) 0.3403(7) 0.0211(17) Uani 1 1 d . . . . .
C2 C 0.1727(6) 0.7281(7) 0.3198(8) 0.0266(19) Uani 1 1 d . . . . .
C3 C 0.2670(6) 0.7228(8) 0.4100(8) 0.035(2) Uani 1 1 d . . . . .
H3 H 0.272698 0.719004 0.487895 0.042 Uiso 1 1 calc R U . . .
C4 C 0.3386(6) 0.7213(6) 0.2773(7) 0.0221(17) Uani 1 1 d . . . . .
C5 C 0.2454(6) 0.7179(7) 0.1876(7) 0.029(2) Uani 1 1 d . . . . .
H5 H 0.240203 0.709782 0.110307 0.035 Uiso 1 1 calc R U . . .
C6 C 0.4335(5) 0.7207(6) 0.2544(7) 0.0210(17) Uani 1 1 d . . . . .
C7 C 0.0263(6) 0.4912(7) 0.0685(7) 0.0249(18) Uani 1 1 d . . . . .
C8 C 0.4727(6) 0.9909(7) 0.4337(7) 0.0276(19) Uani 1 1 d . . . . .
C9 C 0.7506(5) 0.8275(7) 0.5341(7) 0.0229(17) Uani 1 1 d . . . . .
C10 C 0.7553(5) 0.7159(6) 0.5489(6) 0.0177(16) Uani 1 1 d . . . . .

loop_
_atom_site_aniso_label
_atom_site_aniso_U_11
_atom_site_aniso_U_22
_atom_site_aniso_U_33
_atom_site_aniso_U_23
_atom_site_aniso_U_13
_atom_site_aniso_U_12
Eu1 0.0101(2) 0.0248(3) 0.0191(2) 0.00010(19) 0.00754(17) -0.00014(17)
Eu2 0.0099(2) 0.0205(3) 0.0177(2) -0.00102(18) 0.00724(17) -0.00027(17)
N1 0.013(3) 0.045(5) 0.033(4) -0.010(4) 0.013(3) -0.006(3)
N2 0.012(3) 0.036(4) 0.023(3) -0.001(3) 0.006(3) -0.001(3)
O1 0.005(2) 0.044(4) 0.028(3) -0.003(3) 0.006(2) 0.002(2)
O2 0.032(3) 0.033(4) 0.078(5) 0.002(4) 0.019(3) -0.008(3)
O3 0.020(3) 0.043(4) 0.032(3) -0.002(3) 0.014(2) 0.003(3)
O4 0.043(3) 0.027(3) 0.026(3) -0.003(3) 0.011(3) 0.004(3)
O5 0.045(3) 0.026(3) 0.027(3) 0.002(3) 0.012(3) 0.005(3)
O6 0.015(3) 0.054(4) 0.021(3) -0.002(3) 0.008(2) -0.001(3)
O7 0.015(3) 0.048(4) 0.020(3) 0.000(3) 0.008(2) 0.009(3)
O8 0.018(3) 0.058(4) 0.016(3) 0.004(3) 0.011(2) 0.006(3)
O9 0.043(3) 0.037(4) 0.026(3) 0.006(3) 0.013(3) 0.008(3)
O10 0.042(3) 0.029(4) 0.040(4) -0.001(3) 0.006(3) -0.004(3)
O11 0.038(4) 0.038(4) 0.066(5) 0.008(4) 0.027(3) -0.004(3)
O12 0.020(3) 0.058(5) 0.024(3) -0.004(3) 0.012(2) -0.005(3)
O13 0.023(3) 0.029(4) 0.067(4) 0.002(3) 0.025(3) 0.002(3)
O14 0.021(3) 0.027(3) 0.043(4) 0.001(3) 0.018(3) 0.002(3)
O15 0.026(3) 0.026(3) 0.070(5) 0.001(3) 0.029(3) -0.001(3)
O16 0.018(3) 0.027(3) 0.036(3) 0.004(3) 0.014(2) 0.004(2)
O17 0.062(6) 0.077(7) 0.120(9) 0.012(6) 0.042(6) 0.010(5)
O18 0.139(13) 0.071(9) 0.26(2) 0.021(11) -0.047(13) 0.031(9)
O19 0.059(5) 0.046(5) 0.070(5) -0.001(4) 0.025(4) -0.007(4)
O20 0.28(2) 0.074(10) 0.34(3) -0.060(14) 0.20(2) -0.040(13)
O21 0.088(6) 0.064(6) 0.056(5) -0.016(5) 0.021(5) -0.003(5)
C1 0.018(4) 0.026(4) 0.019(4) 0.001(3) 0.007(3) -0.002(3)
C2 0.016(4) 0.038(5) 0.027(4) 0.000(4) 0.009(3) -0.002(3)
C3 0.021(4) 0.061(7) 0.027(5) -0.006(5) 0.013(4) -0.001(4)
C4 0.018(4) 0.030(5) 0.020(4) 0.005(4) 0.010(3) 0.000(3)
C5 0.020(4) 0.057(6) 0.018(4) 0.001(4) 0.015(3) 0.006(4)
C6 0.011(3) 0.030(4) 0.024(4) -0.006(3) 0.009(3) -0.001(3)
C7 0.020(4) 0.029(5) 0.027(4) -0.001(4) 0.011(3) 0.001(3)
C8 0.019(4) 0.034(5) 0.032(5) -0.003(4) 0.013(3) 0.000(4)
C9 0.015(4) 0.030(5) 0.027(4) -0.004(4) 0.013(3) -0.001(3)
C10 0.012(3) 0.027(4) 0.017(3) 0.004(3) 0.009(3) 0.002(3)

loop_
_atom_type_symbol
_atom_type_description
_atom_type_scat_dispersion_real
_atom_type_scat_dispersion_imag
_atom_type_scat_source
C C 0.0181 0.0091 'International Tables Vol C Tables 4.2.6.8 and 6.1.1.4'
H H 0.0000 0.0000 'International Tables Vol C Tables 4.2.6.8 and 6.1.1.4'
O O 0.0492 0.0322 'International Tables Vol C Tables 4.2.6.8 and 6.1.1.4'
N N 0.0311 0.0180 'International Tables Vol C Tables 4.2.6.8 and 6.1.1.4'
Eu Eu -8.9294 11.1857 'International Tables Vol C Tables 4.2.6.8 and 6.1.1.4'

loop_
_geom_angle_atom_site_label_1
_geom_angle_atom_site_label_2
_geom_angle_atom_site_label_3
_geom_angle
_geom_angle_site_symmetry_1
_geom_angle_site_symmetry_3
_geom_angle_publ_flag
O11 Eu1 O13 134.4(2) . . ?
O11 Eu1 O12 77.4(2) . . ?
O13 Eu1 O12 84.5(2) . . ?
O11 Eu1 O10 140.7(2) . . ?
O13 Eu1 O10 75.2(2) . . ?
O12 Eu1 O10 139.1(2) . . ?
O11 Eu1 O7 86.6(2) . . ?
O13 Eu1 O7 80.9(2) . . ?
O12 Eu1 O7 139.78(19) . . ?
O10 Eu1 O7 71.7(2) . . ?
O11 Eu1 O8 75.6(2) . 4_576 ?
O13 Eu1 O8 139.6(2) . 4_576 ?
O12 Eu1 O8 76.39(19) . 4_576 ?
O10 Eu1 O8 96.7(2) . 4_576 ?
O7 Eu1 O8 134.93(19) . 4_576 ?
O11 Eu1 O9 140.3(2) . 3_676 ?
O13 Eu1 O9 69.4(2) . 3_676 ?
O12 Eu1 O9 74.1(2) . 3_676 ?
O10 Eu1 O9 65.6(2) . 3_676 ?
O7 Eu1 O9 132.6(2) . 3_676 ?
O8 Eu1 O9 71.3(2) 4_576 3_676 ?
O11 Eu1 O14 68.8(2) . . ?
O13 Eu1 O14 65.7(2) . . ?
O12 Eu1 O14 70.6(2) . . ?
O10 Eu1 O14 127.8(2) . . ?
O7 Eu1 O14 69.19(19) . . ?
O8 Eu1 O14 135.5(2) 4_576 . ?
O9 Eu1 O14 124.4(2) 3_676 . ?
O11 Eu1 N1 73.8(2) . . ?
O13 Eu1 N1 133.5(2) . . ?
O12 Eu1 N1 142.0(2) . . ?
O10 Eu1 N1 67.1(2) . . ?
O7 Eu1 N1 62.5(2) . . ?
O8 Eu1 N1 72.8(2) 4_576 . ?
O9 Eu1 N1 115.0(2) 3_676 . ?
O14 Eu1 N1 119.3(2) . . ?
O11 Eu1 C8 158.3(2) . . ?
O13 Eu1 C8 64.9(2) . . ?
O12 Eu1 C8 119.2(2) . . ?
O10 Eu1 C8 20.0(2) . . ?
O7 Eu1 C8 87.6(2) . . ?
O8 Eu1 C8 94.1(2) 4_576 . ?
O9 Eu1 C8 46.8(2) 3_676 . ?
O14 Eu1 C8 127.9(2) . . ?
N1 Eu1 C8 85.0(2) . . ?
O11 Eu1 C8 157.9(2) . 3_676 ?
O13 Eu1 C8 62.4(2) . 3_676 ?
O12 Eu1 C8 92.4(2) . 3_676 ?
O10 Eu1 C8 46.7(2) . 3_676 ?
O7 Eu1 C8 112.9(2) . 3_676 ?
O8 Eu1 C8 83.0(2) 4_576 3_676 ?
O9 Eu1 C8 20.0(2) 3_676 3_676 ?
O14 Eu1 C8 126.6(2) . 3_676 ?
N1 Eu1 C8 105.2(2) . 3_676 ?
C8 Eu1 C8 27.2(3) . 3_676 ?
O11 Eu1 C9 115.2(2) . . ?
O13 Eu1 C9 19.2(2) . . ?
O12 Eu1 C9 77.5(2) . . ?
O10 Eu1 C9 91.7(2) . . ?
O7 Eu1 C9 76.47(19) . . ?
O8 Eu1 C9 148.52(19) 4_576 . ?
O9 Eu1 C9 85.0(2) 3_676 . ?
O14 Eu1 C9 46.6(2) . . ?
N1 Eu1 C9 137.7(2) . . ?
C8 Eu1 C9 83.6(2) . . ?
C8 Eu1 C9 80.9(2) 3_676 . ?
O11 Eu1 H11A 16.6 . . ?
O13 Eu1 H11A 150.9 . . ?
O12 Eu1 H11A 83.6 . . ?
O10 Eu1 H11A 128.9 . . ?
O7 Eu1 H11A 91.4 . . ?
O8 Eu1 H11A 61.7 4_576 . ?
O9 Eu1 H11A 131.5 3_676 . ?
O14 Eu1 H11A 85.3 . . ?
N1 Eu1 H11A 62.4 . . ?
C8 Eu1 H11A 143.2 . . ?
C8 Eu1 H11A 144.4 3_676 . ?
C9 Eu1 H11A 131.7 . . ?
O11 Eu1 H11C 16.6 . . ?
O13 Eu1 H11C 124.6 . . ?
O12 Eu1 H11C 61.1 . . ?
O10 Eu1 H11C 157.0 . . ?
O7 Eu1 H11C 98.0 . . ?
O8 Eu1 H11C 75.7 4_576 . ?
O9 Eu1 H11C 129.1 3_676 . ?
O14 Eu1 H11C 62.6 . . ?
N1 Eu1 H11C 89.8 . . ?
C8 Eu1 H11C 169.5 . . ?
C8 Eu1 H11C 149.0 3_676 . ?
C9 Eu1 H11C 106.2 . . ?
H11A Eu1 H11C 28.6 . . ?
O2 Eu2 O1 83.5(2) . . ?
O2 Eu2 O5 139.2(2) . 3_565 ?
O1 Eu2 O5 136.3(2) . 3_565 ?
O2 Eu2 O4 139.4(2) . . ?
O1 Eu2 O4 73.8(2) . . ?
O5 Eu2 O4 66.0(2) 3_565 . ?
O2 Eu2 O15 135.4(2) . 4_475 ?
O1 Eu2 O15 81.6(2) . 4_475 ?
O5 Eu2 O15 71.9(2) 3_565 4_475 ?
O4 Eu2 O15 74.4(2) . 4_475 ?
O2 Eu2 O6 72.4(2) . 4_575 ?
O1 Eu2 O6 132.03(18) . 4_575 ?
O5 Eu2 O6 72.3(2) 3_565 4_575 ?
O4 Eu2 O6 98.5(2) . 4_575 ?
O15 Eu2 O6 143.2(2) 4_475 4_575 ?
O2 Eu2 O16 69.9(2) . 4_475 ?
O1 Eu2 O16 72.04(18) . 4_475 ?
O5 Eu2 O16 123.1(2) 3_565 4_475 ?
O4 Eu2 O16 130.1(2) . 4_475 ?
O15 Eu2 O16 65.5(2) 4_475 4_475 ?
O6 Eu2 O16 131.4(2) 4_575 4_475 ?
O2 Eu2 O3 80.0(2) . . ?
O1 Eu2 O3 140.27(18) . . ?
O5 Eu2 O3 72.2(2) 3_565 . ?
O4 Eu2 O3 137.4(2) . . ?
O15 Eu2 O3 85.2(2) 4_475 . ?
O6 Eu2 O3 75.96(18) 4_575 . ?
O16 Eu2 O3 68.38(19) 4_475 . ?
O2 Eu2 N2 74.2(2) . . ?
O1 Eu2 N2 62.25(19) . . ?
O5 Eu2 N2 112.3(2) 3_565 . ?
O4 Eu2 N2 65.5(2) . . ?
O15 Eu2 N2 131.5(2) 4_475 . ?
O6 Eu2 N2 71.4(2) 4_575 . ?
O16 Eu2 N2 123.9(2) 4_475 . ?
O3 Eu2 N2 143.2(2) . . ?
O2 Eu2 C7 151.4(2) . 3_565 ?
O1 Eu2 C7 118.4(2) . 3_565 ?
O5 Eu2 C7 19.2(2) 3_565 3_565 ?
O4 Eu2 C7 46.9(2) . 3_565 ?
O15 Eu2 C7 69.9(2) 4_475 3_565 ?
O6 Eu2 C7 79.1(2) 4_575 3_565 ?
O16 Eu2 C7 131.89(19) 4_475 3_565 ?
O3 Eu2 C7 91.2(2) . 3_565 ?
N2 Eu2 C7 98.9(2) . 3_565 ?
O2 Eu2 C9 116.3(2) . 4_475 ?
O1 Eu2 C9 77.38(18) . 4_475 ?
O5 Eu2 C9 86.8(2) 3_565 4_475 ?
O4 Eu2 C9 91.3(2) . 4_475 ?
O15 Eu2 C9 19.1(2) 4_475 4_475 ?
O6 Eu2 C9 150.54(19) 4_575 4_475 ?
O16 Eu2 C9 46.4(2) 4_475 4_475 ?
O3 Eu2 C9 78.04(19) . 4_475 ?
N2 Eu2 C9 137.3(2) . 4_475 ?
C7 Eu2 C9 87.9(2) 3_565 4_475 ?
O2 Eu2 C7 151.7(2) . . ?
O1 Eu2 C7 91.8(2) . . ?
O5 Eu2 C7 47.1(2) 3_565 . ?
O4 Eu2 C7 18.98(19) . . ?
O15 Eu2 C7 70.6(2) 4_475 . ?
O6 Eu2 C7 91.0(2) 4_575 . ?
O16 Eu2 C7 134.85(19) 4_475 . ?
O3 Eu2 C7 118.7(2) . . ?
N2 Eu2 C7 78.9(2) . . ?
C7 Eu2 C7 27.9(3) 3_565 . ?
C9 Eu2 C7 89.5(2) 4_475 . ?
O2 Eu2 H2B 16.6 . . ?
O1 Eu2 H2B 68.1 . . ?
O5 Eu2 H2B 152.0 3_565 . ?
O4 Eu2 H2B 125.0 . . ?
O15 Eu2 H2B 133.8 4_475 . ?
O6 Eu2 H2B 80.3 4_575 . ?
O16 Eu2 H2B 72.2 4_475 . ?
O3 Eu2 H2B 96.2 . . ?
N2 Eu2 H2B 62.1 . . ?
C7 Eu2 H2B 155.6 3_565 . ?
C9 Eu2 H2B 116.3 4_475 . ?
C7 Eu2 H2B 140.9 . . ?
O2 Eu2 H2C 16.6 . . ?
O1 Eu2 H2C 96.6 . . ?
O5 Eu2 H2C 124.0 3_565 . ?
O4 Eu2 H2C 135.6 . . ?
O15 Eu2 H2C 148.4 4_475 . ?
O6 Eu2 H2C 55.8 4_575 . ?
O16 Eu2 H2C 83.8 4_475 . ?
O3 Eu2 H2C 76.1 . . ?
N2 Eu2 H2C 71.6 . . ?
C7 Eu2 H2C 134.7 3_565 . ?
C9 Eu2 H2C 129.6 4_475 . ?
C7 Eu2 H2C 140.9 . . ?
H2B Eu2 H2C 28.7 . . ?
C4 N1 C3 116.9(7) . . ?
C4 N1 Eu1 114.5(5) . . ?
C3 N1 Eu1 126.5(6) . . ?
C2 N2 C5 115.7(7) . . ?
C2 N2 Eu2 116.9(5) . . ?
C5 N2 Eu2 127.2(5) . . ?
C1 O1 Eu2 129.1(5) . . ?
Eu2 O2 H2B 109.3 . . ?
Eu2 O2 H2C 109.3 . . ?
H2B O2 H2C 109.5 . . ?
Eu2 O3 H3A 109.2 . . ?
Eu2 O3 H3B 109.5 . . ?
H3A O3 H3B 109.5 . . ?
C7 O4 Eu2 121.0(5) . . ?
C7 O5 Eu2 120.6(5) . 3_565 ?
C1 O6 Eu2 136.4(5) . 4_576 ?
C6 O7 Eu1 124.9(5) . . ?
C6 O8 Eu1 138.1(5) . 4_575 ?
C8 O9 Eu1 117.3(5) . 3_676 ?
C8 O10 Eu1 118.9(6) . . ?
Eu1 O11 H11A 109.3 . . ?
Eu1 O11 H11C 109.3 . . ?
H11A O11 H11C 109.5 . . ?
Eu1 O12 H12A 109.5 . . ?
Eu1 O12 H12C 109.3 . . ?
H12A O12 H12C 109.5 . . ?
C9 O13 Eu1 121.6(6) . . ?
C10 O14 Eu1 118.9(5) . . ?
C9 O15 Eu2 120.7(6) . 4_676 ?
C10 O16 Eu2 120.2(5) . 4_676 ?
H17A O17 H17B 108.2 . . ?
H18B O18 H18D 108.5 . . ?
H19C O19 H19B 110.0 . . ?
H20C O20 H20B 109.5 . . ?
H21D O21 H21A 110.2 . . ?
O6 C1 O1 126.6(8) . . ?
O6 C1 C2 117.4(7) . . ?
O1 C1 C2 116.1(7) . . ?
N2 C2 C3 120.9(8) . . ?
N2 C2 C1 115.4(7) . . ?
C3 C2 C1 123.7(8) . . ?
N1 C3 C2 122.3(8) . . ?
N1 C3 H3 118.9 . . ?
C2 C3 H3 118.9 . . ?
N1 C4 C5 121.2(7) . . ?
N1 C4 C6 116.6(7) . . ?
C5 C4 C6 122.2(7) . . ?
N2 C5 C4 122.7(7) . . ?
N2 C5 H5 118.7 . . ?
C4 C5 H5 118.7 . . ?
O8 C6 O7 125.9(7) . . ?
O8 C6 C4 118.0(7) . . ?
O7 C6 C4 116.1(7) . . ?
O5 C7 O4 127.7(8) . . ?
O5 C7 C7 116.5(9) . 3_565 ?
O4 C7 C7 115.8(9) . 3_565 ?
O5 C7 Eu2 40.2(4) . 3_565 ?
O4 C7 Eu2 167.9(6) . 3_565 ?
C7 C7 Eu2 76.3(6) 3_565 3_565 ?
O5 C7 Eu2 167.7(6) . . ?
O4 C7 Eu2 40.0(4) . . ?
C7 C7 Eu2 75.8(6) 3_565 . ?
Eu2 C7 Eu2 152.1(3) 3_565 . ?
O9 C8 O10 126.2(8) . . ?
O9 C8 C8 117.6(10) . 3_676 ?
O10 C8 C8 116.2(10) . 3_676 ?
O9 C8 Eu1 162.6(6) . . ?
O10 C8 Eu1 41.1(4) . . ?
C8 C8 Eu1 76.6(7) 3_676 . ?
O9 C8 Eu1 42.7(4) . 3_676 ?
O10 C8 Eu1 163.6(6) . 3_676 ?
C8 C8 Eu1 76.2(7) 3_676 3_676 ?
Eu1 C8 Eu1 152.8(3) . 3_676 ?
O15 C9 O13 126.6(9) . . ?
O15 C9 C10 117.8(7) . . ?
O13 C9 C10 115.7(7) . . ?
O15 C9 Eu2 40.1(4) . 4_676 ?
O13 C9 Eu2 166.5(6) . 4_676 ?
C10 C9 Eu2 77.7(4) . 4_676 ?
O15 C9 Eu1 165.5(6) . . ?
O13 C9 Eu1 39.1(4) . . ?
C10 C9 Eu1 76.6(4) . . ?
Eu2 C9 Eu1 154.3(3) 4_676 . ?
O14 C10 O16 126.4(8) . . ?
O14 C10 C9 117.9(6) . . ?
O16 C10 C9 115.7(6) . . ?

loop_
_geom_bond_atom_site_label_1
_geom_bond_atom_site_label_2
_geom_bond_distance
_geom_bond_site_symmetry_2
_geom_bond_publ_flag
Eu1 O11 2.414(7) . ?
Eu1 O13 2.426(6) . ?
Eu1 O12 2.430(6) . ?
Eu1 O10 2.430(7) . ?
Eu1 O7 2.443(6) . ?
Eu1 O8 2.445(5) 4_576 ?
Eu1 O9 2.475(7) 3_676 ?
Eu1 O14 2.486(5) . ?
Eu1 N1 2.670(7) . ?
Eu1 C8 3.237(9) . ?
Eu1 C8 3.243(9) 3_676 ?
Eu1 C9 3.271(7) . ?
Eu1 H11A 2.8118 . ?
Eu1 H11C 2.8118 . ?
Eu2 O2 2.403(7) . ?
Eu2 O1 2.421(6) . ?
Eu2 O5 2.434(6) 3_565 ?
Eu2 O4 2.440(6) . ?
Eu2 O15 2.441(6) 4_475 ?
Eu2 O6 2.441(6) 4_575 ?
Eu2 O16 2.470(5) 4_475 ?
Eu2 O3 2.511(6) . ?
Eu2 N2 2.659(6) . ?
Eu2 C7 3.246(9) 3_565 ?
Eu2 C9 3.255(7) 4_475 ?
Eu2 C7 3.253(9) . ?
Eu2 H2B 2.8018 . ?
Eu2 H2C 2.8017 . ?
N1 C4 1.320(11) . ?
N1 C3 1.331(11) . ?
N2 C2 1.336(11) . ?
N2 C5 1.346(10) . ?
O1 C1 1.243(10) . ?
O2 H2B 0.8500 . ?
O2 H2C 0.8500 . ?
O3 H3A 0.8499 . ?
O3 H3B 0.8499 . ?
O4 C7 1.235(10) . ?
O5 C7 1.240(10) . ?
O6 C1 1.244(10) . ?
O7 C6 1.256(10) . ?
O8 C6 1.236(10) . ?
O9 C8 1.247(11) . ?
O10 C8 1.264(11) . ?
O11 H11A 0.8499 . ?
O11 H11C 0.8499 . ?
O12 H12A 0.8501 . ?
O12 H12C 0.8501 . ?
O13 C9 1.264(9) . ?
O14 C10 1.247(9) . ?
O15 C9 1.241(9) . ?
O16 C10 1.258(9) . ?
O17 H17A 0.8500 . ?
O17 H17B 0.8500 . ?
O18 H18B 0.8499 . ?
O18 H18D 0.8499 . ?
O19 H19C 0.8500 . ?
O19 H19B 0.8500 . ?
O20 H20C 0.8500 . ?
O20 H20B 0.8500 . ?
O21 H21D 0.8500 . ?
O21 H21A 0.8500 . ?
C1 C2 1.510(11) . ?
C2 C3 1.377(12) . ?
C3 H3 0.9300 . ?
C4 C5 1.364(11) . ?
C4 C6 1.513(10) . ?
C5 H5 0.9300 . ?
C7 C7 1.566(16) 3_565 ?
C8 C8 1.522(17) 3_676 ?
C9 C10 1.535(12) . ?
